data_4031732
loop_
_publ_author_name
'Wang, Guangxia'
'Ma, Lishuang'
'Xiang, Junfeng'
'Wang, Ying'
'Chen, Xuebo'
'Che, Yanke'
'Jiang, Hua'

_publ_section_title
;
 2,6-Pyridodicarboxamide-Bridged Triptycene Molecular Transmission
 Devices: Converting Rotation to Rocking Vibration.
;
_journal_issue 22
_journal_name_full 'The Journal of organic chemistry'
_journal_page_first 11302
_journal_page_last 11312
_journal_paper_doi 10.1021/acs.joc.5b01778
_journal_volume 80
_journal_year 2015
_chemical_absolute_configuration ad
_chemical_formula_moiety 'C H2 Cl2, C47 H31 N3 O2'
_chemical_formula_sum 'C48 H33 Cl2 N3 O2'
_chemical_formula_weight 754.67
_chemical_name_systematic
;
 ?
;
_space_group_crystal_system orthorhombic
_space_group_IT_number 19
_space_group_name_Hall 'P 2ac 2ab'
_space_group_name_H-M_alt 'P 21 21 21'
_symmetry_space_group_name_Hall 'P 2ac 2ab'
_symmetry_space_group_name_H-M 'P 21 21 21'
_atom_sites_solution_hydrogens geom
_audit_creation_date 2014-07-02
_audit_creation_method
;
Olex2 1.2
(compiled 2013.12.10 svn.r2850 for OlexSys, GUI svn.r4736)
;
_cell_angle_alpha 90
_cell_angle_beta 90
_cell_angle_gamma 90
_cell_formula_units_Z 4
_cell_length_a 8.7530(18)
_cell_length_b 14.773(3)
_cell_length_c 28.489(6)
_cell_measurement_reflns_used 12475
_cell_measurement_temperature 173.1500
_cell_measurement_theta_max 27.4810
_cell_measurement_theta_min 1.5527
_cell_volume 3683.9(13)
_computing_cell_refinement 'CrystalClear (Rigaku Inc., 2007)'
_computing_data_collection 'CrystalClear (Rigaku Inc., 2007)'
_computing_data_reduction 'CrystalClear (Rigaku Inc., 2007)'
_computing_molecular_graphics 'Olex2 (Dolomanov et al., 2009)'
_computing_publication_material 'Olex2 (Dolomanov et al., 2009)'
_computing_structure_refinement 'SHELXL (Sheldrick, 2013)'
_computing_structure_solution
;
'SHELXS (Sheldrick, 2013)'
;
_diffrn_ambient_temperature 173.1500
_diffrn_detector_area_resol_mean 28.5714
_diffrn_measured_fraction_theta_full 0.997
_diffrn_measured_fraction_theta_max 0.994
_diffrn_measurement_device
;
Saturn724+ (2x2 bin mode)
;
_diffrn_measurement_device_details
;
AFC10: Fixed Chi 2 circle
;
_diffrn_measurement_device_type 'Saturn724+ CCD'
_diffrn_measurement_method '\w scans at fixed \c = 45\%'
_diffrn_orient_matrix_type d*Trek
_diffrn_orient_matrix_UB_11 -0.0271
_diffrn_orient_matrix_UB_12 0.0966
_diffrn_orient_matrix_UB_13 0.0547
_diffrn_orient_matrix_UB_21 0.0109
_diffrn_orient_matrix_UB_22 0.0352
_diffrn_orient_matrix_UB_23 -0.0568
_diffrn_orient_matrix_UB_31 -0.0336
_diffrn_orient_matrix_UB_32 -0.0043
_diffrn_orient_matrix_UB_33 -0.0091
_diffrn_radiation_detector CCD
_diffrn_radiation_monochromator 'Graphite Monochromator'
_diffrn_radiation_type MoK\a
_diffrn_radiation_wavelength 0.71073
_diffrn_reflns_av_R_equivalents 0.0493
_diffrn_reflns_av_unetI/netI 0.0762
_diffrn_reflns_laue_measured_fraction_full 0.997
_diffrn_reflns_laue_measured_fraction_max 0.994
_diffrn_reflns_limit_h_max 6
_diffrn_reflns_limit_h_min -11
_diffrn_reflns_limit_k_max 13
_diffrn_reflns_limit_k_min -19
_diffrn_reflns_limit_l_max 36
_diffrn_reflns_limit_l_min -36
_diffrn_reflns_number 15160
_diffrn_reflns_point_group_measured_fraction_full 0.994
_diffrn_reflns_point_group_measured_fraction_max 0.989
_diffrn_reflns_theta_full 25.242
_diffrn_reflns_theta_max 27.487
_diffrn_reflns_theta_min 2.434
_diffrn_source 'Sealed Tube'
_diffrn_source_current 30.0000
_diffrn_source_power 1.5000
_diffrn_source_voltage 50.0000
_exptl_absorpt_coefficient_mu 0.223
_exptl_absorpt_correction_T_max 1.0000
_exptl_absorpt_correction_T_min 0.4926
_exptl_absorpt_correction_type multi-scan
_exptl_absorpt_process_details 'CrystalClear (Rigaku Inc., 2007)'
_exptl_crystal_colour Colorless
_exptl_crystal_density_diffrn 1.361
_exptl_crystal_description rod
_exptl_crystal_F_000 1568
_exptl_crystal_size_max 0.2
_exptl_crystal_size_mid 0.2
_exptl_crystal_size_min 0.2
_refine_diff_density_max 0.338
_refine_diff_density_min -0.412
_refine_diff_density_rms 0.063
_refine_ls_abs_structure_details
;
 Flack x determined using 2239 quotients [(I+)-(I-)]/[(I+)+(I-)]
 (Parsons and Flack (2004), Acta Cryst. A60, s61).
;
_refine_ls_abs_structure_Flack 0.06(7)
_refine_ls_extinction_method none
_refine_ls_goodness_of_fit_ref 1.125
_refine_ls_hydrogen_treatment constr
_refine_ls_matrix_type full
_refine_ls_number_parameters 496
_refine_ls_number_reflns 8370
_refine_ls_number_restraints 0
_refine_ls_restrained_S_all 1.125
_refine_ls_R_factor_all 0.0870
_refine_ls_R_factor_gt 0.0746
_refine_ls_shift/su_max 0.000
_refine_ls_shift/su_mean 0.000
_refine_ls_structure_factor_coef Fsqd
_refine_ls_weighting_details 'w=1/[\s^2^(Fo^2^)+(0.0400P)^2^+2.5229P] where P=(Fo^2^+2Fc^2^)/3'
_refine_ls_weighting_scheme calc
_refine_ls_wR_factor_gt 0.1445
_refine_ls_wR_factor_ref 0.1532
_reflns_Friedel_coverage 0.773
_reflns_friedel_fraction_full 0.991
_reflns_friedel_fraction_max 0.981
_reflns_number_gt 7231
_reflns_number_total 8370
_reflns_threshold_expression 'I > 2\s(I)'
_cod_data_source_file jo5b01778_si_001.cif
_cod_data_source_block sa2384
_cod_depositor_comments 'Adding full bibliography for 4031729--4031733.cif.'
_cod_database_code 4031732
_shelxl_version_number 2013-4
_shelx_space_group_comment
;
The symmetry employed for this shelxl refinement is uniquely defined
by the following loop, which should always be used as a source of
symmetry information in preference to the above space-group names.
They are only intended as comments.
;
_shelx_estimated_absorpt_t_max 0.957
_shelx_estimated_absorpt_t_min 0.957
_diffrn_number_total 4757
_olex2_refinement_description
;
1. Fixed Uiso
 At 1.2 times of:
  All C(H) groups, All C(H,H) groups, All N(H) groups
2.a Ternary CH refined with riding coordinates:
 C15(H15), C35(H35)
2.b Secondary CH2 refined with riding coordinates:
 C48(H48A,H48B)
2.c Aromatic/amide H refined with riding coordinates:
 N2(H2), N3(H3), C3(H3A), C4(H4), C5(H5), C10(H10), C11(H11), C12(H12),
 C13(H13), C17(H17), C18(H18), C19(H19), C20(H20), C23(H23), C24(H24), C25(H25),
  C26(H26), C30(H30), C31(H31), C32(H32), C33(H33), C37(H37), C38(H38),
 C39(H39), C40(H40), C43(H43), C44(H44), C45(H45), C46(H46)
;

loop_
_space_group_symop_operation_xyz
'x, y, z'
'-x+1/2, -y, z+1/2'
'-x, y+1/2, -z+1/2'
'x+1/2, -y+1/2, -z'

loop_
_atom_site_label
_atom_site_type_symbol
_atom_site_fract_x
_atom_site_fract_y
_atom_site_fract_z
_atom_site_U_iso_or_equiv
_atom_site_adp_type
_atom_site_occupancy
_atom_site_site_symmetry_order
_atom_site_calc_flag
_atom_site_refinement_flags_posn
Cl1 Cl 0.91840(19) 0.25468(13) 0.40727(7) 0.0650(5) Uani 1 1 d .
Cl2 Cl 0.7442(3) 0.40281(14) 0.36576(7) 0.0892(8) Uani 1 1 d .
C48 C 0.7439(8) 0.2890(4) 0.3835(3) 0.0585(18) Uani 1 1 d .
H48A H 0.6641 0.2802 0.4067 0.070 Uiso 1 1 calc R
H48B H 0.7202 0.2512 0.3566 0.070 Uiso 1 1 calc R
O1 O 0.0961(4) 0.3310(2) 0.52650(11) 0.0294(8) Uani 1 1 d .
O2 O 0.2939(5) 0.4374(2) 0.29590(12) 0.0360(9) Uani 1 1 d .
N1 N 0.2067(4) 0.4201(2) 0.41734(13) 0.0213(8) Uani 1 1 d .
N2 N 0.1181(4) 0.4788(2) 0.50427(13) 0.0209(8) Uani 1 1 d .
H2 H 0.1663 0.5145 0.4856 0.025 Uiso 1 1 calc R
N3 N 0.1666(5) 0.5324(3) 0.34541(13) 0.0258(9) Uani 1 1 d .
H3 H 0.1306 0.5359 0.3734 0.031 Uiso 1 1 calc R
C1 C 0.1374(5) 0.3884(3) 0.49819(16) 0.0213(9) Uani 1 1 d .
C2 C 0.2157(5) 0.3617(3) 0.45346(15) 0.0204(9) Uani 1 1 d .
C3 C 0.2832(5) 0.2777(3) 0.44981(16) 0.0258(10) Uani 1 1 d .
H3A H 0.2880 0.2394 0.4757 0.031 Uiso 1 1 calc R
C4 C 0.3435(5) 0.2513(3) 0.40718(17) 0.0263(10) Uani 1 1 d .
H4 H 0.3910 0.1954 0.4038 0.032 Uiso 1 1 calc R
C5 C 0.3313(5) 0.3102(3) 0.36946(17) 0.0258(10) Uani 1 1 d .
H5 H 0.3693 0.2941 0.3401 0.031 Uiso 1 1 calc R
C6 C 0.2620(5) 0.3930(3) 0.37605(16) 0.0229(9) Uani 1 1 d .
C7 C 0.2445(6) 0.4561(3) 0.33434(15) 0.0243(10) Uani 1 1 d .
C8 C 0.1377(5) 0.6094(3) 0.31446(15) 0.0223(9) Uani 1 1 d .
C9 C 0.0404(5) 0.5869(3) 0.27088(16) 0.0232(10) Uani 1 1 d .
C10 C -0.0275(5) 0.5063(3) 0.25956(17) 0.0272(10) Uani 1 1 d .
H10 H -0.0114 0.4553 0.2781 0.033 Uiso 1 1 calc R
C11 C -0.1206(6) 0.5013(4) 0.22016(19) 0.0355(12) Uani 1 1 d .
H11 H -0.1660 0.4465 0.2122 0.043 Uiso 1 1 calc R
C12 C -0.1469(6) 0.5767(4) 0.19261(19) 0.0362(12) Uani 1 1 d .
H12 H -0.2088 0.5723 0.1662 0.043 Uiso 1 1 calc R
C13 C -0.0812(6) 0.6585(3) 0.20441(17) 0.0305(11) Uani 1 1 d .
H13 H -0.1000 0.7096 0.1862 0.037 Uiso 1 1 calc R
C14 C 0.0121(5) 0.6645(3) 0.24309(16) 0.0243(10) Uani 1 1 d .
C15 C 0.0819(5) 0.7504(3) 0.26295(17) 0.0258(10) Uani 1 1 d .
H15 H 0.0614 0.8037 0.2435 0.031 Uiso 1 1 calc R
C16 C 0.0109(5) 0.7571(3) 0.31157(16) 0.0260(10) Uani 1 1 d .
C17 C -0.0886(6) 0.8238(3) 0.32702(19) 0.0313(11) Uani 1 1 d .
H17 H -0.1119 0.8728 0.3078 0.038 Uiso 1 1 calc R
C18 C -0.1528(6) 0.8171(4) 0.37105(19) 0.0347(12) Uani 1 1 d .
H18 H -0.2191 0.8620 0.3815 0.042 Uiso 1 1 calc R
C19 C -0.1197(6) 0.7445(4) 0.39973(19) 0.0362(12) Uani 1 1 d .
H19 H -0.1619 0.7414 0.4296 0.043 Uiso 1 1 calc R
C20 C -0.0231(6) 0.6754(3) 0.38408(17) 0.0288(10) Uani 1 1 d .
H20 H -0.0024 0.6259 0.4032 0.035 Uiso 1 1 calc R
C21 C 0.0411(5) 0.6816(3) 0.34007(16) 0.0245(10) Uani 1 1 d .
C22 C 0.2522(5) 0.7328(3) 0.26980(15) 0.0232(9) Uani 1 1 d .
C23 C 0.3719(6) 0.7829(3) 0.25159(18) 0.0319(11) Uani 1 1 d .
H23 H 0.3516 0.8319 0.2321 0.038 Uiso 1 1 calc R
C24 C 0.5207(6) 0.7607(4) 0.26220(19) 0.0380(13) Uani 1 1 d .
H24 H 0.6005 0.7955 0.2504 0.046 Uiso 1 1 calc R
C25 C 0.5515(6) 0.6869(4) 0.29030(19) 0.0357(12) Uani 1 1 d .
H25 H 0.6522 0.6718 0.2971 0.043 Uiso 1 1 calc R
C26 C 0.4325(6) 0.6345(3) 0.30856(17) 0.0288(11) Uani 1 1 d .
H26 H 0.4534 0.5848 0.3276 0.035 Uiso 1 1 calc R
C27 C 0.2835(5) 0.6574(3) 0.29795(16) 0.0235(9) Uani 1 1 d .
C28 C 0.0218(5) 0.5195(3) 0.54005(15) 0.0205(9) Uani 1 1 d .
C29 C 0.0234(5) 0.6244(3) 0.53796(16) 0.0236(10) Uani 1 1 d .
C30 C 0.1056(5) 0.6776(3) 0.50726(16) 0.0249(10) Uani 1 1 d .
H30 H 0.1702 0.6515 0.4851 0.030 Uiso 1 1 calc R
C31 C 0.0896(6) 0.7715(3) 0.51017(18) 0.0336(12) Uani 1 1 d .
H31 H 0.1419 0.8085 0.4892 0.040 Uiso 1 1 calc R
C32 C -0.0031(6) 0.8101(4) 0.54382(19) 0.0351(12) Uani 1 1 d .
H32 H -0.0108 0.8728 0.5458 0.042 Uiso 1 1 calc R
C33 C -0.0850(6) 0.7562(3) 0.57487(18) 0.0315(11) Uani 1 1 d .
H33 H -0.1469 0.7824 0.5977 0.038 Uiso 1 1 calc R
C34 C -0.0732(5) 0.6628(3) 0.57135(17) 0.0249(10) Uani 1 1 d .
C35 C -0.1553(5) 0.5943(3) 0.60252(17) 0.0261(10) Uani 1 1 d .
H35 H -0.2215 0.6227 0.6260 0.031 Uiso 1 1 calc R
C36 C -0.2422(5) 0.5342(3) 0.56836(16) 0.0241(10) Uani 1 1 d .
C37 C -0.3981(5) 0.5215(3) 0.56661(18) 0.0297(11) Uani 1 1 d .
H37 H -0.4607 0.5458 0.5898 0.036 Uiso 1 1 calc R
C38 C -0.4611(6) 0.4718(4) 0.52982(19) 0.0357(12) Uani 1 1 d .
H38 H -0.5663 0.4634 0.5284 0.043 Uiso 1 1 calc R
C39 C -0.3692(6) 0.4353(4) 0.49557(19) 0.0337(12) Uani 1 1 d .
H39 H -0.4126 0.4029 0.4710 0.040 Uiso 1 1 calc R
C40 C -0.2110(6) 0.4466(3) 0.49760(17) 0.0266(10) Uani 1 1 d .
H40 H -0.1485 0.4217 0.4746 0.032 Uiso 1 1 calc R
C41 C -0.1486(5) 0.4951(3) 0.53412(16) 0.0225(9) Uani 1 1 d .
C42 C 0.0679(5) 0.4976(3) 0.59104(15) 0.0212(9) Uani 1 1 d .
C43 C 0.1948(5) 0.4497(3) 0.60553(16) 0.0254(10) Uani 1 1 d .
H43 H 0.2593 0.4231 0.5836 0.031 Uiso 1 1 calc R
C44 C 0.2256(6) 0.4415(4) 0.65340(17) 0.0313(11) Uani 1 1 d .
H44 H 0.3107 0.4091 0.6634 0.038 Uiso 1 1 calc R
C45 C 0.1295(6) 0.4814(4) 0.68597(17) 0.0332(12) Uani 1 1 d .
H45 H 0.1501 0.4757 0.7179 0.040 Uiso 1 1 calc R
C46 C 0.0036(6) 0.5295(3) 0.67130(16) 0.0288(11) Uani 1 1 d .
H46 H -0.0604 0.5565 0.6933 0.035 Uiso 1 1 calc R
C47 C -0.0277(5) 0.5378(3) 0.62412(16) 0.0240(10) Uani 1 1 d .

loop_
_atom_site_aniso_label
_atom_site_aniso_U_11
_atom_site_aniso_U_22
_atom_site_aniso_U_33
_atom_site_aniso_U_23
_atom_site_aniso_U_13
_atom_site_aniso_U_12
Cl1 0.0387(8) 0.0733(12) 0.0829(13) -0.0229(10) 0.0011(8) -0.0147(9)
Cl2 0.146(2) 0.0623(12) 0.0593(12) 0.0078(9) -0.0160(14) -0.0263(14)
C48 0.052(4) 0.051(4) 0.072(5) 0.004(3) -0.009(4) -0.015(3)
O1 0.0328(19) 0.0299(18) 0.0255(17) 0.0042(15) 0.0047(15) -0.0028(16)
O2 0.049(2) 0.0339(19) 0.0248(18) 0.0018(15) 0.0092(17) 0.0126(18)
N1 0.0211(19) 0.0213(19) 0.0214(18) -0.0004(15) 0.0020(15) 0.0022(16)
N2 0.0190(18) 0.0230(19) 0.0206(18) 0.0029(16) 0.0033(15) -0.0016(15)
N3 0.033(2) 0.025(2) 0.0198(19) 0.0012(16) 0.0033(16) 0.0059(17)
C1 0.016(2) 0.023(2) 0.024(2) 0.0019(19) -0.0032(18) -0.0021(17)
C2 0.016(2) 0.024(2) 0.021(2) -0.0004(17) 0.0002(17) 0.0007(17)
C3 0.026(2) 0.026(2) 0.025(2) 0.0039(19) -0.0028(19) 0.001(2)
C4 0.028(2) 0.021(2) 0.030(2) 0.001(2) -0.0015(19) 0.004(2)
C5 0.027(2) 0.023(2) 0.027(2) -0.005(2) 0.0013(19) 0.0032(19)
C6 0.023(2) 0.025(2) 0.021(2) 0.0006(18) -0.0027(18) 0.0010(19)
C7 0.029(2) 0.022(2) 0.022(2) 0.0024(18) 0.0044(19) 0.003(2)
C8 0.029(2) 0.019(2) 0.020(2) 0.0018(17) -0.0009(19) 0.0022(19)
C9 0.020(2) 0.024(2) 0.025(2) -0.0013(19) 0.0032(18) 0.0023(19)
C10 0.027(2) 0.022(2) 0.033(3) 0.001(2) 0.000(2) -0.002(2)
C11 0.031(3) 0.030(3) 0.046(3) -0.008(2) -0.008(2) 0.000(2)
C12 0.029(3) 0.046(3) 0.034(3) -0.005(2) -0.008(2) 0.000(2)
C13 0.033(3) 0.030(3) 0.028(2) 0.002(2) -0.001(2) 0.007(2)
C14 0.027(2) 0.025(2) 0.021(2) -0.0011(19) 0.0020(19) 0.004(2)
C15 0.033(2) 0.018(2) 0.026(2) 0.0046(19) 0.000(2) 0.001(2)
C16 0.024(2) 0.025(2) 0.028(2) -0.004(2) -0.0024(19) 0.000(2)
C17 0.030(3) 0.025(2) 0.039(3) 0.001(2) -0.004(2) -0.001(2)
C18 0.026(3) 0.033(3) 0.045(3) -0.013(2) 0.004(2) 0.003(2)
C19 0.033(3) 0.042(3) 0.034(3) -0.009(2) 0.007(2) 0.005(2)
C20 0.030(2) 0.029(2) 0.028(2) -0.002(2) 0.003(2) 0.004(2)
C21 0.022(2) 0.029(2) 0.023(2) -0.0059(19) -0.0005(18) -0.0007(19)
C22 0.029(2) 0.018(2) 0.022(2) -0.0030(17) 0.0007(19) -0.0002(19)
C23 0.041(3) 0.026(3) 0.028(3) 0.000(2) 0.007(2) -0.004(2)
C24 0.035(3) 0.042(3) 0.037(3) -0.001(3) 0.010(2) -0.011(3)
C25 0.026(3) 0.041(3) 0.040(3) -0.003(2) 0.003(2) -0.003(2)
C26 0.029(3) 0.029(3) 0.028(2) 0.000(2) -0.001(2) 0.000(2)
C27 0.027(2) 0.022(2) 0.021(2) -0.0003(18) 0.0033(19) 0.0010(19)
C28 0.017(2) 0.024(2) 0.020(2) -0.0014(18) 0.0024(17) -0.0003(18)
C29 0.021(2) 0.028(2) 0.022(2) -0.0016(19) -0.0046(18) -0.0057(19)
C30 0.023(2) 0.027(2) 0.025(2) 0.0010(19) -0.0012(19) -0.003(2)
C31 0.036(3) 0.029(3) 0.036(3) 0.011(2) -0.004(2) -0.007(2)
C32 0.038(3) 0.025(3) 0.042(3) -0.001(2) -0.010(2) -0.004(2)
C33 0.029(2) 0.030(3) 0.035(3) -0.003(2) 0.000(2) 0.005(2)
C34 0.023(2) 0.025(2) 0.027(2) 0.0001(19) -0.0044(19) 0.001(2)
C35 0.021(2) 0.031(3) 0.026(2) -0.004(2) 0.0038(19) 0.003(2)
C36 0.021(2) 0.025(2) 0.027(2) 0.0045(19) -0.0006(19) 0.0005(19)
C37 0.022(2) 0.034(3) 0.033(3) 0.008(2) 0.008(2) 0.001(2)
C38 0.017(2) 0.046(3) 0.044(3) 0.004(3) -0.001(2) -0.006(2)
C39 0.027(3) 0.040(3) 0.034(3) -0.002(2) -0.007(2) -0.007(2)
C40 0.023(2) 0.029(2) 0.028(2) 0.002(2) -0.002(2) 0.000(2)
C41 0.022(2) 0.023(2) 0.022(2) 0.0062(19) -0.0003(18) -0.0029(19)
C42 0.020(2) 0.023(2) 0.020(2) 0.0031(18) 0.0010(17) -0.0053(18)
C43 0.022(2) 0.029(2) 0.025(2) 0.0005(19) 0.0027(19) -0.0019(19)
C44 0.028(3) 0.039(3) 0.028(2) 0.002(2) -0.004(2) -0.001(2)
C45 0.036(3) 0.042(3) 0.022(2) 0.004(2) -0.003(2) -0.005(2)
C46 0.033(3) 0.034(3) 0.019(2) -0.002(2) 0.004(2) -0.002(2)
C47 0.022(2) 0.027(2) 0.023(2) 0.0019(19) 0.0024(19) -0.0060(19)

loop_
_atom_type_symbol
_atom_type_description
_atom_type_scat_dispersion_real
_atom_type_scat_dispersion_imag
_atom_type_scat_source
C C 0.0033 0.0016 'International Tables Vol C Tables 4.2.6.8 and 6.1.1.4'
H H 0.0000 0.0000 'International Tables Vol C Tables 4.2.6.8 and 6.1.1.4'
N N 0.0061 0.0033 'International Tables Vol C Tables 4.2.6.8 and 6.1.1.4'
O O 0.0106 0.0060 'International Tables Vol C Tables 4.2.6.8 and 6.1.1.4'
Cl Cl 0.1484 0.1585 'International Tables Vol C Tables 4.2.6.8 and 6.1.1.4'

loop_
_geom_angle_atom_site_label_1
_geom_angle_atom_site_label_2
_geom_angle_atom_site_label_3
_geom_angle
Cl1 C48 Cl2 112.8(4)
C6 N1 C2 117.5(4)
C1 N2 C28 124.7(4)
C7 N3 C8 126.5(4)
O1 C1 N2 124.1(4)
O1 C1 C2 120.8(4)
N2 C1 C2 115.1(4)
N1 C2 C1 117.0(4)
N1 C2 C3 123.0(4)
C3 C2 C1 119.8(4)
C2 C3 C4 119.0(4)
C3 C4 C5 118.3(4)
C6 C5 C4 119.0(4)
N1 C6 C5 123.1(4)
N1 C6 C7 118.0(4)
C5 C6 C7 118.9(4)
O2 C7 N3 125.5(4)
O2 C7 C6 122.2(4)
N3 C7 C6 112.3(4)
N3 C8 C9 114.4(4)
N3 C8 C21 110.3(4)
N3 C8 C27 113.6(4)
C9 C8 C21 103.1(4)
C27 C8 C9 108.2(4)
C27 C8 C21 106.4(4)
C10 C9 C8 128.1(4)
C10 C9 C14 119.8(4)
C14 C9 C8 111.9(4)
C9 C10 C11 119.4(5)
C12 C11 C10 121.0(5)
C13 C12 C11 119.8(5)
C14 C13 C12 119.9(5)
C9 C14 C15 113.5(4)
C13 C14 C9 120.1(4)
C13 C14 C15 126.3(4)
C14 C15 C16 103.3(4)
C14 C15 C22 107.3(4)
C16 C15 C22 107.1(4)
C17 C16 C15 126.2(4)
C17 C16 C21 119.9(4)
C21 C16 C15 113.5(4)
C18 C17 C16 119.6(5)
C17 C18 C19 120.6(5)
C18 C19 C20 120.4(5)
C21 C20 C19 119.3(5)
C16 C21 C8 112.2(4)
C20 C21 C8 127.4(4)
C20 C21 C16 120.2(4)
C23 C22 C15 126.9(4)
C23 C22 C27 119.5(5)
C27 C22 C15 113.6(4)
C24 C23 C22 120.4(5)
C23 C24 C25 120.0(5)
C24 C25 C26 120.6(5)
C27 C26 C25 119.1(5)
C22 C27 C8 112.3(4)
C26 C27 C8 127.3(4)
C26 C27 C22 120.3(4)
N2 C28 C29 112.4(4)
N2 C28 C41 112.8(4)
N2 C28 C42 115.0(4)
C41 C28 C29 103.8(4)
C42 C28 C29 104.0(4)
C42 C28 C41 107.9(4)
C30 C29 C28 126.8(4)
C30 C29 C34 121.2(5)
C34 C29 C28 112.0(4)
C29 C30 C31 118.4(5)
C32 C31 C30 120.7(5)
C31 C32 C33 120.6(5)
C34 C33 C32 119.0(5)
C29 C34 C35 114.4(4)
C33 C34 C29 120.0(5)
C33 C34 C35 125.6(4)
C36 C35 C34 104.5(4)
C36 C35 C47 107.8(4)
C47 C35 C34 104.7(4)
C37 C36 C35 126.7(4)
C37 C36 C41 119.9(5)
C41 C36 C35 113.2(4)
C36 C37 C38 119.4(5)
C39 C38 C37 120.6(5)
C38 C39 C40 120.2(5)
C41 C40 C39 119.2(5)
C36 C41 C28 113.1(4)
C40 C41 C28 126.0(4)
C40 C41 C36 120.7(4)
C43 C42 C28 126.8(4)
C43 C42 C47 120.0(4)
C47 C42 C28 113.0(4)
C42 C43 C44 119.5(4)
C45 C44 C43 120.0(5)
C46 C45 C44 120.2(5)
C45 C46 C47 120.1(5)
C42 C47 C35 113.6(4)
C46 C47 C35 126.1(4)
C46 C47 C42 120.2(4)

loop_
_geom_bond_atom_site_label_1
_geom_bond_atom_site_label_2
_geom_bond_distance
Cl1 C48 1.747(7)
Cl2 C48 1.755(7)
O1 C1 1.224(5)
O2 C7 1.209(5)
N1 C2 1.345(6)
N1 C6 1.333(6)
N2 C1 1.357(6)
N2 C28 1.453(5)
N3 C7 1.355(6)
N3 C8 1.461(6)
C1 C2 1.500(6)
C2 C3 1.378(6)
C3 C4 1.381(6)
C4 C5 1.387(7)
C5 C6 1.378(6)
C6 C7 1.518(6)
C8 C9 1.542(6)
C8 C21 1.544(6)
C8 C27 1.533(6)
C9 C10 1.370(6)
C9 C14 1.414(6)
C10 C11 1.389(7)
C11 C12 1.381(8)
C12 C13 1.381(7)
C13 C14 1.375(7)
C14 C15 1.518(6)
C15 C16 1.521(6)
C15 C22 1.526(7)
C16 C17 1.387(7)
C16 C21 1.404(7)
C17 C18 1.378(7)
C18 C19 1.380(8)
C19 C20 1.397(7)
C20 C21 1.377(6)
C22 C23 1.384(7)
C22 C27 1.400(6)
C23 C24 1.377(8)
C24 C25 1.379(8)
C25 C26 1.398(7)
C26 C27 1.381(7)
C28 C29 1.552(6)
C28 C41 1.544(6)
C28 C42 1.542(6)
C29 C30 1.378(6)
C29 C34 1.393(7)
C30 C31 1.398(7)
C31 C32 1.379(8)
C32 C33 1.389(7)
C33 C34 1.387(7)
C34 C35 1.526(7)
C35 C36 1.521(7)
C35 C47 1.524(7)
C36 C37 1.379(6)
C36 C41 1.399(6)
C37 C38 1.393(7)
C38 C39 1.375(7)
C39 C40 1.397(7)
C40 C41 1.376(6)
C42 C43 1.381(6)
C42 C47 1.393(6)
C43 C44 1.396(6)
C44 C45 1.384(7)
C45 C46 1.376(7)
C46 C47 1.377(6)

loop_
_geom_torsion_atom_site_label_1
_geom_torsion_atom_site_label_2
_geom_torsion_atom_site_label_3
_geom_torsion_atom_site_label_4
_geom_torsion
O1 C1 C2 N1 155.8(4)
O1 C1 C2 C3 -19.7(6)
N1 C2 C3 C4 -0.6(7)
N1 C6 C7 O2 178.6(5)
N1 C6 C7 N3 -2.5(6)
N2 C1 C2 N1 -24.6(6)
N2 C1 C2 C3 159.9(4)
N2 C28 C29 C30 -1.0(7)
N2 C28 C29 C34 178.0(4)
N2 C28 C41 C36 -179.8(4)
N2 C28 C41 C40 -5.1(6)
N2 C28 C42 C43 4.8(7)
N2 C28 C42 C47 -179.8(4)
N3 C8 C9 C10 4.0(7)
N3 C8 C9 C14 178.1(4)
N3 C8 C21 C16 179.9(4)
N3 C8 C21 C20 -5.3(7)
N3 C8 C27 C22 -177.8(4)
N3 C8 C27 C26 1.1(7)
C1 N2 C28 C29 -179.9(4)
C1 N2 C28 C41 -63.0(5)
C1 N2 C28 C42 61.3(6)
C1 C2 C3 C4 174.6(4)
C2 N1 C6 C5 -2.2(7)
C2 N1 C6 C7 176.6(4)
C2 C3 C4 C5 -1.0(7)
C3 C4 C5 C6 1.0(7)
C4 C5 C6 N1 0.6(7)
C4 C5 C6 C7 -178.2(4)
C5 C6 C7 O2 -2.5(7)
C5 C6 C7 N3 176.4(4)
C6 N1 C2 C1 -173.2(4)
C6 N1 C2 C3 2.2(7)
C7 N3 C8 C9 62.8(6)
C7 N3 C8 C21 178.5(4)
C7 N3 C8 C27 -62.2(6)
C8 N3 C7 O2 -5.1(8)
C8 N3 C7 C6 176.1(4)
C8 C9 C10 C11 175.2(4)
C8 C9 C14 C13 -175.7(4)
C8 C9 C14 C15 -0.7(5)
C9 C8 C21 C16 -57.5(5)
C9 C8 C21 C20 117.4(5)
C9 C8 C27 C22 54.0(5)
C9 C8 C27 C26 -127.1(5)
C9 C10 C11 C12 -0.7(8)
C9 C14 C15 C16 -57.7(5)
C9 C14 C15 C22 55.2(5)
C10 C9 C14 C13 -1.1(7)
C10 C9 C14 C15 173.9(4)
C10 C11 C12 C13 -0.6(8)
C11 C12 C13 C14 1.0(8)
C12 C13 C14 C9 -0.2(7)
C12 C13 C14 C15 -174.5(5)
C13 C14 C15 C16 117.0(5)
C13 C14 C15 C22 -130.1(5)
C14 C9 C10 C11 1.5(7)
C14 C15 C16 C17 -114.4(5)
C14 C15 C16 C21 58.7(5)
C14 C15 C22 C23 124.6(5)
C14 C15 C22 C27 -55.7(5)
C15 C16 C17 C18 175.1(5)
C15 C16 C21 C8 -0.9(6)
C15 C16 C21 C20 -176.1(4)
C15 C22 C23 C24 177.6(5)
C15 C22 C27 C8 1.0(6)
C15 C22 C27 C26 -178.0(4)
C16 C15 C22 C23 -125.1(5)
C16 C15 C22 C27 54.6(5)
C16 C17 C18 C19 -0.4(8)
C17 C16 C21 C8 172.7(4)
C17 C16 C21 C20 -2.5(7)
C17 C18 C19 C20 -1.5(8)
C18 C19 C20 C21 1.3(8)
C19 C20 C21 C8 -173.8(5)
C19 C20 C21 C16 0.7(7)
C21 C8 C9 C10 -115.8(5)
C21 C8 C9 C14 58.3(5)
C21 C8 C27 C22 -56.2(5)
C21 C8 C27 C26 122.7(5)
C21 C16 C17 C18 2.4(7)
C22 C15 C16 C17 132.5(5)
C22 C15 C16 C21 -54.4(5)
C22 C23 C24 C25 1.5(8)
C23 C22 C27 C8 -179.3(4)
C23 C22 C27 C26 1.7(7)
C23 C24 C25 C26 -0.6(8)
C24 C25 C26 C27 0.3(8)
C25 C26 C27 C8 -179.7(5)
C25 C26 C27 C22 -0.8(7)
C27 C8 C9 C10 131.8(5)
C27 C8 C9 C14 -54.1(5)
C27 C8 C21 C16 56.2(5)
C27 C8 C21 C20 -128.9(5)
C27 C22 C23 C24 -2.0(7)
C28 N2 C1 O1 -12.3(7)
C28 N2 C1 C2 168.1(4)
C28 C29 C30 C31 178.6(4)
C28 C29 C34 C33 179.4(4)
C28 C29 C34 C35 1.0(6)
C28 C42 C43 C44 175.5(4)
C28 C42 C47 C35 -0.2(6)
C28 C42 C47 C46 -176.0(4)
C29 C28 C41 C36 -57.9(5)
C29 C28 C41 C40 116.8(5)
C29 C28 C42 C43 -118.5(5)
C29 C28 C42 C47 56.8(5)
C29 C30 C31 C32 1.8(8)
C29 C34 C35 C36 -57.4(5)
C29 C34 C35 C47 55.7(5)
C30 C29 C34 C33 -1.6(7)
C30 C29 C34 C35 -179.9(4)
C30 C31 C32 C33 -1.4(8)
C31 C32 C33 C34 -0.4(8)
C32 C33 C34 C29 1.9(7)
C32 C33 C34 C35 -179.9(5)
C33 C34 C35 C36 124.3(5)
C33 C34 C35 C47 -122.5(5)
C34 C29 C30 C31 -0.3(7)
C34 C35 C36 C37 -119.8(5)
C34 C35 C36 C41 55.3(5)
C34 C35 C47 C42 -56.1(5)
C34 C35 C47 C46 119.4(5)
C35 C36 C37 C38 172.9(5)
C35 C36 C41 C28 2.0(6)
C35 C36 C41 C40 -173.1(4)
C36 C35 C47 C42 54.8(5)
C36 C35 C47 C46 -129.8(5)
C36 C37 C38 C39 0.3(8)
C37 C36 C41 C28 177.4(4)
C37 C36 C41 C40 2.4(7)
C37 C38 C39 C40 0.8(8)
C38 C39 C40 C41 -0.3(8)
C39 C40 C41 C28 -175.7(5)
C39 C40 C41 C36 -1.3(7)
C41 C28 C29 C30 -123.2(5)
C41 C28 C29 C34 55.8(5)
C41 C28 C42 C43 131.7(5)
C41 C28 C42 C47 -53.0(5)
C41 C36 C37 C38 -1.9(7)
C42 C28 C29 C30 124.1(5)
C42 C28 C29 C34 -56.9(5)
C42 C28 C41 C36 52.0(5)
C42 C28 C41 C40 -133.2(5)
C42 C43 C44 C45 -0.2(8)
C43 C42 C47 C35 175.5(4)
C43 C42 C47 C46 -0.3(7)
C43 C44 C45 C46 -0.1(8)
C44 C45 C46 C47 0.3(8)
C45 C46 C47 C35 -175.3(4)
C45 C46 C47 C42 -0.1(7)
C47 C35 C36 C37 129.3(5)
C47 C35 C36 C41 -55.6(5)
C47 C42 C43 C44 0.4(7)
